data_7702445
loop_
_publ_author_name
'Blake, Alexander J.'
'Baum, Gerhard'
'Champness, Neil R.'
'Chung, Simon S. M.'
'Cooke, Paul A.'
'Fenske, Dieter'
'Khlobystov, Andrei N.'
'Lemenovskii, Dmitrii A.'
'Li, Wan-Sheung'
'Schr\"oder, Martin'

_publ_section_title
;
 Long-range chain orientation in 1-D co-ordination polymers as a function
 of anions and intermolecular aromatic interactions
;
_journal_issue 23
_journal_name_full 'Journal of the Chemical Society, Dalton Transactions'
_journal_page_first 4285
_journal_paper_doi 10.1039/b006202m
_journal_year 2000
_chemical_formula_moiety 'C28 H16 Ag2 N4 2+, 2(N O3 -)'
_chemical_formula_sum 'C28 H16 Ag2 N6 O6'
_chemical_formula_weight 748.21
_chemical_name_common '[Ag(2,7-diazapyrene)]NO3'
_chemical_name_systematic
; 
 (2,7-Diazapyrene)nitratosilver(I)
;
_space_group_IT_number 56
_space_group_name_Hall '-P 2ab 2ac'
_space_group_name_H-M_alt 'P c c n'
_symmetry_cell_setting orthorhombic
_symmetry_space_group_name_H-M 'P c c n'
_atom_sites_solution_hydrogens geom
_atom_sites_solution_primary direct
_atom_sites_solution_secondary 'difference Fourier methods'
_audit_creation_method SHELXL-97
_cell_angle_alpha 90.00
_cell_angle_beta 90.00
_cell_angle_gamma 90.00
_cell_formula_units_Z 2
_cell_length_a 18.4700(10)
_cell_length_b 3.748(12)
_cell_length_c 16.667(5)
_cell_measurement_reflns_used 250
_cell_measurement_temperature 150(2)
_cell_measurement_theta_max 25.0
_cell_measurement_theta_min 5.0
_cell_volume 1154(4)
_computing_cell_refinement MADNES
_computing_data_collection MADNES
_computing_data_reduction ABSMAD
_computing_molecular_graphics 'SHELXTL/PC version 5.03 (Sheldrick, 1994)'
_computing_publication_material 'SHELXL-97; PLATON (Spek, 1999)'
_computing_structure_refinement 'SHELXL-97 (Sheldrick, 1997)'
_computing_structure_solution 'SHELXS-97 (Sheldrick, 1990)'
_diffrn_ambient_temperature 150(2)
_diffrn_measured_fraction_theta_full 0.889
_diffrn_measured_fraction_theta_max 0.889
_diffrn_measurement_device_type 'Enraf-Nonius FAST TV Detector'
_diffrn_measurement_method 'area detector scans'
_diffrn_radiation_monochromator graphite
_diffrn_radiation_source 'fine-focus sealed tube'
_diffrn_radiation_type MoK\a
_diffrn_radiation_wavelength 0.71073
_diffrn_reflns_av_R_equivalents 0.0616
_diffrn_reflns_av_sigmaI/netI 0.0611
_diffrn_reflns_limit_h_max 17
_diffrn_reflns_limit_h_min -21
_diffrn_reflns_limit_k_max 4
_diffrn_reflns_limit_k_min -3
_diffrn_reflns_limit_l_max 19
_diffrn_reflns_limit_l_min -18
_diffrn_reflns_number 3914
_diffrn_reflns_theta_full 24.92
_diffrn_reflns_theta_max 24.92
_diffrn_reflns_theta_min 2.21
_diffrn_standards_decay_% none
_exptl_absorpt_coefficient_mu 1.762
_exptl_absorpt_correction_type none
_exptl_crystal_colour colourless
_exptl_crystal_density_diffrn 2.154
_exptl_crystal_density_method 'not measured'
_exptl_crystal_description block
_exptl_crystal_F_000 736
_exptl_crystal_size_max 0.7
_exptl_crystal_size_mid 0.2
_exptl_crystal_size_min 0.1
_refine_diff_density_max 0.57
_refine_diff_density_min -0.66
_refine_diff_density_rms 0.14
_refine_ls_extinction_method none
_refine_ls_goodness_of_fit_ref 1.049
_refine_ls_hydrogen_treatment 'riding model'
_refine_ls_matrix_type full
_refine_ls_number_parameters 97
_refine_ls_number_reflns 904
_refine_ls_number_restraints 0
_refine_ls_restrained_S_all 1.049
_refine_ls_R_factor_all 0.0438
_refine_ls_R_factor_gt 0.0293
_refine_ls_shift/su_max 0.001
_refine_ls_shift/su_mean 0.000
_refine_ls_structure_factor_coef Fsqd
_refine_ls_weighting_details 'calc w=1/[\s^2^(Fo^2^)+(0.036P)^2^] where P=(Fo^2^+2Fc^2^)/3'
_refine_ls_weighting_scheme calc
_refine_ls_wR_factor_gt 0.0731
_refine_ls_wR_factor_ref 0.0747
_reflns_number_gt 688
_reflns_number_total 904
_reflns_threshold_expression >2sigma(I)
_cod_data_source_file b006202m.txt
_cod_data_source_block AG27NT
_cod_depositor_comments
;
The following automatic conversions were performed:

data name '_atom_site_symetry_multiplicity' was replaced with
'_atom_site_symmetry_multiplicity' as specified in the replacement
file
'/home/saulius/struct/COD-crude-data/automatic-downloads/DataCite-retrospective/RSC/depositions/lib/lists/replacement-tags.lst'.

Automatic conversion script
Id: cif_correct_tags 6909 2019-04-08 15:41:33Z antanas 

The following automatic conversions were performed:

data item '_atom_sites_solution_hydrogens' value 'placed
geometrically' was changed to 'geom'.

Automatic conversion script
Id: cif_fix_values 6909 2019-04-08 15:41:33Z antanas 
;
_cod_original_sg_symbol_H-M Pccn
_cod_database_code 7702445

loop_
_symmetry_equiv_pos_as_xyz
'x, y, z'
'-x+1/2, -y+1/2, z'
'-x, y+1/2, -z+1/2'
'x+1/2, -y, -z+1/2'
'-x, -y, -z'
'x-1/2, y-1/2, -z'
'x, -y-1/2, z-1/2'
'-x-1/2, y, z-1/2'

loop_
_atom_site_label
_atom_site_type_symbol
_atom_site_fract_x
_atom_site_fract_y
_atom_site_fract_z
_atom_site_U_iso_or_equiv
_atom_site_adp_type
_atom_site_occupancy
_atom_site_symmetry_multiplicity
_atom_site_calc_flag
_atom_site_refinement_flags
Ag1 Ag 0.7500 0.2500 0.39235(3) 0.0174(2) Uani 1 2 d S
N1 N 0.65689(19) 0.5751(10) 0.4332(2) 0.0124(9) Uani 1 1 d .
C11 C 0.6034(3) 0.6623(11) 0.3813(3) 0.0128(11) Uani 1 1 d .
H11A H 0.6095 0.6042 0.3262 0.015 Uiso 1 1 calc R
C12 C 0.5403(2) 0.8310(11) 0.4042(3) 0.0103(11) Uani 1 1 d .
C13 C 0.5322(2) 0.9152(12) 0.4862(3) 0.0102(10) Uani 1 1 d .
C16 C 0.4827(2) 0.9217(13) 0.3496(3) 0.0131(10) Uani 1 1 d .
H16A H 0.4878 0.8665 0.2943 0.016 Uiso 1 1 calc R
C26 C 0.4214(3) 1.0838(13) 0.3755(3) 0.0132(11) Uani 1 1 d .
H26A H 0.3840 1.1388 0.3384 0.016 Uiso 1 1 calc R
C22 C 0.4129(2) 1.1726(11) 0.4585(3) 0.0102(11) Uani 1 1 d .
C21 C 0.3513(3) 1.3428(12) 0.4888(3) 0.0146(12) Uani 1 1 d .
H21A H 0.3135 1.4033 0.4525 0.018 Uiso 1 1 calc R
N10 N 0.7500 0.2500 0.2164(3) 0.0197(13) Uani 1 2 d S
O1 O 0.69618(19) 0.1334(9) 0.2541(2) 0.0265(9) Uani 1 1 d .
O2 O 0.7500 0.2500 0.1414(3) 0.0322(13) Uani 1 2 d S

loop_
_atom_site_aniso_label
_atom_site_aniso_U_11
_atom_site_aniso_U_22
_atom_site_aniso_U_33
_atom_site_aniso_U_23
_atom_site_aniso_U_13
_atom_site_aniso_U_12
Ag1 0.0126(3) 0.0233(3) 0.0164(3) 0.000 0.000 0.0070(2)
N1 0.013(2) 0.011(2) 0.013(2) -0.0007(18) 0.0025(18) 0.0012(16)
C11 0.014(3) 0.011(3) 0.013(3) 0.0012(18) 0.002(2) -0.0018(19)
C12 0.015(2) 0.005(3) 0.012(3) 0.0010(17) 0.003(2) -0.0013(18)
C13 0.013(3) 0.003(2) 0.015(3) 0.0013(19) 0.000(2) -0.0021(19)
C16 0.020(3) 0.011(2) 0.008(3) 0.0005(19) 0.001(2) -0.001(2)
C26 0.012(3) 0.011(2) 0.017(3) 0.001(2) -0.005(2) 0.001(2)
C22 0.008(2) 0.012(3) 0.010(2) 0.0005(18) 0.0016(19) -0.0016(18)
C21 0.013(3) 0.014(3) 0.017(3) 0.0034(19) -0.005(2) -0.0020(19)
N10 0.021(3) 0.022(3) 0.016(3) 0.000 0.000 0.005(3)
O1 0.0204(19) 0.041(2) 0.019(2) 0.0045(16) 0.0072(17) -0.0063(17)
O2 0.036(3) 0.047(4) 0.014(3) 0.000 0.000 -0.008(3)

loop_
_atom_type_symbol
_atom_type_description
_atom_type_scat_dispersion_real
_atom_type_scat_dispersion_imag
_atom_type_scat_source
C C 0.0033 0.0016 'International Tables Vol C Tables 4.2.6.8 and 6.1.1.4'
H H 0.0000 0.0000 'International Tables Vol C Tables 4.2.6.8 and 6.1.1.4'
N N 0.0061 0.0033 'International Tables Vol C Tables 4.2.6.8 and 6.1.1.4'
O O 0.0106 0.0060 'International Tables Vol C Tables 4.2.6.8 and 6.1.1.4'
Ag Ag -0.8971 1.1015 'International Tables Vol C Tables 4.2.6.8 and 6.1.1.4'

loop_
_geom_angle_atom_site_label_1
_geom_angle_atom_site_label_2
_geom_angle_atom_site_label_3
_geom_angle
_geom_angle_site_symmetry_1
_geom_angle_site_symmetry_3
_geom_angle_publ_flag
N1 Ag1 N1 144.2(2) 2_655 . y
N1 Ag1 O1 119.12(15) 2_655 . y
N1 Ag1 O1 93.98(13) . . y
O1 Ag1 O1 50.46(16) . 2_655 y
C21 N1 C11 118.7(4) 5_676 . ?
C21 N1 Ag1 120.7(3) 5_676 . ?
C11 N1 Ag1 120.2(3) . . ?
N10 O1 Ag1 94.9(3) . . ?
N1 C11 C12 123.4(4) . . ?
C11 C12 C13 117.5(4) . . ?
C11 C12 C16 123.8(4) . . ?
C13 C12 C16 118.7(4) . . ?
C22 C13 C12 120.3(4) 5_676 . ?
C22 C13 C13 119.7(5) 5_676 5_676 ?
C12 C13 C13 120.1(5) . 5_676 ?
C26 C16 C12 121.5(4) . . ?
C16 C26 C22 120.2(4) . . ?
C21 C22 C13 117.2(4) . 5_676 ?
C21 C22 C26 123.0(4) . . ?
C13 C22 C26 119.8(4) 5_676 . ?
N1 C21 C22 123.0(4) 5_676 . ?
O2 N10 O1 120.1(3) . 2_655 ?
O2 N10 O1 120.1(3) . . ?
O1 N10 O1 119.8(6) 2_655 . ?

loop_
_geom_bond_atom_site_label_1
_geom_bond_atom_site_label_2
_geom_bond_distance
_geom_bond_site_symmetry_2
_geom_bond_publ_flag
Ag1 N1 2.215(4) 2_655 y
Ag1 O1 2.547(4) . y
N1 C21 1.345(6) 5_676 ?
N1 C11 1.354(6) . ?
C11 C12 1.379(7) . ?
C12 C13 1.411(6) . ?
C12 C16 1.441(6) . ?
C13 C22 1.409(6) 5_676 ?
C13 C13 1.424(9) 5_676 ?
C16 C26 1.354(7) . ?
C26 C22 1.432(6) . ?
C22 C21 1.398(7) . ?
C22 C13 1.409(6) 5_676 ?
C21 N1 1.345(6) 5_676 ?
N10 O2 1.249(7) . ?
N10 O1 1.255(4) . ?

loop_
_geom_torsion_atom_site_label_1
_geom_torsion_atom_site_label_2
_geom_torsion_atom_site_label_3
_geom_torsion_atom_site_label_4
_geom_torsion
_geom_torsion_site_symmetry_1
_geom_torsion_site_symmetry_4
N1 Ag1 N1 C21 8.1(3) 2_655 5_676
O1 Ag1 N1 C21 166.6(3) . 5_676
O1 Ag1 N1 C21 -147.1(3) 2_655 5_676
N1 Ag1 N1 C11 -164.9(3) 2_655 .
O1 Ag1 N1 C11 -6.4(3) . .
O1 Ag1 N1 C11 39.8(4) 2_655 .
C21 N1 C11 C12 -0.2(6) 5_676 .
Ag1 N1 C11 C12 173.0(3) . .
N1 C11 C12 C13 0.0(7) . .
N1 C11 C12 C16 -179.3(4) . .
C11 C12 C13 C22 0.0(6) . 5_676
C16 C12 C13 C22 179.4(4) . 5_676
C11 C12 C13 C13 -179.1(5) . 5_676
C16 C12 C13 C13 0.3(7) . 5_676
C11 C12 C16 C26 179.2(4) . .
C13 C12 C16 C26 -0.1(7) . .
C12 C16 C26 C22 0.6(7) . .
C16 C26 C22 C21 179.4(4) . .
C16 C26 C22 C13 -1.2(7) . 5_676
C13 C22 C21 N1 0.3(7) 5_676 5_676
C26 C22 C21 N1 179.7(4) . 5_676
O2 N10 O1 Ag1 180.0 . .
O1 N10 O1 Ag1 0.0 2_655 .
N1 Ag1 O1 N10 -69.1(3) 2_655 .
N1 Ag1 O1 N10 125.1(2) . .
O1 Ag1 O1 N10 0.0 2_655 .
